data_4030058
loop_
_publ_author_name
'Li, Dan'
'Rao, Weidong'
'Tay, Guan Liang'
'Ayers, Benjamin James'
'Chan, Philip Wai Hong'

_publ_section_title
;
 Gold-catalyzed cycloisomerization of 1,6-diyne esters to
 1H-cyclopenta[b]naphthalenes, cis-cyclopenten-2-yl \d-diketones, and
 bicyclo[3.2.0]hepta-1,5-dienes.
;
_journal_issue 23
_journal_name_full 'The Journal of organic chemistry'
_journal_page_first 11301
_journal_page_last 11315
_journal_paper_doi 10.1021/jo5020195
_journal_volume 79
_journal_year 2014
_chemical_formula_sum 'C23 H16 S'
_chemical_formula_weight 324.42
_space_group_crystal_system triclinic
_space_group_IT_number 2
_space_group_name_Hall '-P 1'
_space_group_name_H-M_alt 'P -1'
_symmetry_space_group_name_Hall '-P 1'
_symmetry_space_group_name_H-M 'P -1'
_atom_sites_solution_hydrogens geom
_cell_angle_alpha 73.841(3)
_cell_angle_beta 65.703(3)
_cell_angle_gamma 68.117(3)
_cell_formula_units_Z 2
_cell_length_a 9.3084(4)
_cell_length_b 9.4005(4)
_cell_length_c 10.9628(5)
_cell_measurement_reflns_used 5077
_cell_measurement_temperature 183.(2)
_cell_measurement_theta_max 30.3003
_cell_measurement_theta_min 2.5125
_cell_volume 802.42(7)
_computing_cell_refinement 'SAINT V8.34A (Bruker AXS Inc., 2013)'
_computing_data_collection 'APEX2 (Bruker AXS Inc., 2013)'
_computing_data_reduction 'SAINT V8.34A (Bruker AXS Inc., 2013)'
_computing_molecular_graphics 'XP (Bruker AXS Inc., 2013)'
_computing_publication_material 'APEX2 (Bruker AXS Inc., 2013)'
_computing_structure_refinement 'SHELXL-2013 (Sheldrick, 2013)'
_diffrn_ambient_temperature 183.(2)
_diffrn_detector_area_resol_mean 8.3333
_diffrn_measured_fraction_theta_full 0.998
_diffrn_measured_fraction_theta_max 0.998
_diffrn_measurement_device_type 'CCD area detector'
_diffrn_measurement_method 'phi and omega scans'
_diffrn_radiation_monochromator graphite
_diffrn_radiation_type MoK\a
_diffrn_radiation_wavelength 0.71073
_diffrn_reflns_av_R_equivalents 0.0626
_diffrn_reflns_av_unetI/netI 0.0476
_diffrn_reflns_limit_h_max 13
_diffrn_reflns_limit_h_min -13
_diffrn_reflns_limit_k_max 13
_diffrn_reflns_limit_k_min -13
_diffrn_reflns_limit_l_max 15
_diffrn_reflns_limit_l_min -15
_diffrn_reflns_number 27032
_diffrn_reflns_theta_full 31.11
_diffrn_reflns_theta_max 31.11
_diffrn_reflns_theta_min 2.51
_diffrn_source 'fine-focus sealed tube'
_exptl_absorpt_coefficient_mu 0.201
_exptl_absorpt_correction_T_max 0.96
_exptl_absorpt_correction_T_min 0.75
_exptl_absorpt_correction_type multi-scan
_exptl_absorpt_process_details 'SADABS V2012/1 (Bruker AXS Inc.)'
_exptl_crystal_colour colourless
_exptl_crystal_density_diffrn 1.343
_exptl_crystal_density_method 'not measured'
_exptl_crystal_description block
_exptl_crystal_F_000 340
_exptl_crystal_size_max 0.400
_exptl_crystal_size_mid 0.340
_exptl_crystal_size_min 0.220
_refine_diff_density_max 0.389
_refine_diff_density_min -0.255
_refine_ls_extinction_method none
_refine_ls_goodness_of_fit_ref 1.037
_refine_ls_hydrogen_treatment constr
_refine_ls_matrix_type full
_refine_ls_number_parameters 236
_refine_ls_number_reflns 5164
_refine_ls_number_restraints 60
_refine_ls_restrained_S_all 1.047
_refine_ls_R_factor_all 0.0745
_refine_ls_R_factor_gt 0.0509
_refine_ls_shift/su_max 0.002
_refine_ls_shift/su_mean 0.000
_refine_ls_structure_factor_coef Fsqd
_refine_ls_weighting_details 'w=1/[\s^2^(Fo^2^)+(0.0542P)^2^+0.4058P] where P=(Fo^2^+2Fc^2^)/3'
_refine_ls_weighting_scheme calc
_refine_ls_wR_factor_gt 0.1247
_refine_ls_wR_factor_ref 0.1396
_reflns_number_gt 3823
_reflns_number_total 5164
_reflns_threshold_expression 'I > 2\s(I)'
_cod_data_source_file jo5020195_si_007.cif
_cod_data_source_block I
_cod_depositor_comments 'Adding full bibliography for 4030057--4030064.cif.'
_cod_database_code 4030058

loop_
_space_group_symop_operation_xyz
'x, y, z'
'-x, -y, -z'

loop_
_atom_site_type_symbol
_atom_site_label
_atom_site_fract_x
_atom_site_fract_y
_atom_site_fract_z
_atom_site_U_iso_or_equiv
_atom_site_adp_type
_atom_site_calc_flag
_atom_site_refinement_flags_adp
_atom_site_refinement_flags_occupancy
_atom_site_refinement_flags_posn
_atom_site_occupancy
_atom_site_disorder_assembly
_atom_site_disorder_group
S S1 0.7485(2) 0.6644(2) 0.17349(13) 0.0316(3) Uani d U P . 0.576(2) A 1
C C1 0.8223(15) 0.8092(14) 0.1740(10) 0.0255(11) Uani d U P . 0.576(2) A 1
H H1 0.8903 0.8647 0.1018 0.031 Uiso calc U P R 0.576(2) A 1
S S1A 0.8121(6) 0.8009(6) 0.1821(5) 0.0447(8) Uani d U P . 0.424(2) A 2
C C1A 0.7267(14) 0.6545(15) 0.2030(9) 0.0373(15) Uani d U P . 0.424(2) A 2
H H1A 0.7383 0.6034 0.1344 0.045 Uiso calc U P R 0.424(2) A 2
C C2 0.73929(19) 0.82121(18) 0.33636(15) 0.0253(3) Uani d . . . 1.0 . .
H H2 0.7559 0.8909 0.374 0.03 Uiso calc U . R 1.0 A 1
C C3 0.64217(16) 0.72229(16) 0.41635(13) 0.0178(3) Uani d . . . 1.0 . .
C C4 0.63867(19) 0.62860(18) 0.33988(15) 0.0231(3) Uani d . . . 1.0 . .
H H4 0.5811 0.5529 0.3769 0.028 Uiso calc U . R 1.0 A 1
C C5 0.55030(16) 0.71996(15) 0.56417(13) 0.0162(3) Uani d . . . 1.0 . .
C C6 0.64012(17) 0.66959(15) 0.65647(13) 0.0171(3) Uani d . . . 1.0 . .
C C7 0.81505(17) 0.62261(16) 0.61125(14) 0.0203(3) Uani d . . . 1.0 . .
H H7 0.8758 0.6254 0.517 0.024 Uiso calc U . R 1.0 . .
C C8 0.89835(19) 0.57335(18) 0.70063(15) 0.0236(3) Uani d . . . 1.0 . .
H H8 1.0155 0.5418 0.6678 0.028 Uiso calc U . R 1.0 . .
C C9 0.8111(2) 0.56929(18) 0.84092(15) 0.0248(3) Uani d . . . 1.0 . .
H H9 0.8694 0.5354 0.9024 0.03 Uiso calc U . R 1.0 . .
C C10 0.64231(19) 0.61420(17) 0.88845(14) 0.0231(3) Uani d . . . 1.0 . .
H H10 0.5843 0.6118 0.983 0.028 Uiso calc U . R 1.0 . .
C C11 0.55260(18) 0.66420(16) 0.79888(14) 0.0193(3) Uani d . . . 1.0 . .
C C12 0.37789(18) 0.70817(17) 0.84846(14) 0.0214(3) Uani d . . . 1.0 . .
H H12 0.319 0.7044 0.943 0.026 Uiso calc U . R 1.0 . .
C C13 0.29493(18) 0.75566(17) 0.76046(14) 0.0207(3) Uani d . . . 1.0 . .
C C14 0.11165(19) 0.8051(2) 0.79001(15) 0.0270(3) Uani d . . . 1.0 . .
H H14A 0.0634 0.7203 0.8456 0.032 Uiso calc U . R 1.0 . .
H H14B 0.0548 0.8973 0.8371 0.032 Uiso calc U . R 1.0 . .
C C15 0.10169(19) 0.84213(18) 0.65123(15) 0.0254(3) Uani d . . . 1.0 . .
H H15 0.0011 0.8777 0.634 0.031 Uiso calc U . R 1.0 . .
C C16 0.25174(17) 0.81922(16) 0.55359(14) 0.0200(3) Uani d . . . 1.0 . .
C C17 0.37956(17) 0.76350(15) 0.61713(13) 0.0175(3) Uani d . . . 1.0 . .
C C18 0.27384(17) 0.84747(16) 0.40791(14) 0.0195(3) Uani d . . . 1.0 . .
C C19 0.34730(18) 0.95877(16) 0.31635(15) 0.0219(3) Uani d . . . 1.0 . .
H H19 0.3901 1.0148 0.3462 0.026 Uiso calc U . R 1.0 . .
C C20 0.3581(2) 0.98784(18) 0.18202(15) 0.0261(3) Uani d . . . 1.0 . .
H H20 0.407 1.0646 0.1207 0.031 Uiso calc U . R 1.0 . .
C C21 0.2980(2) 0.9055(2) 0.13713(16) 0.0286(3) Uani d . . . 1.0 . .
H H21 0.3066 0.9251 0.0449 0.034 Uiso calc U . R 1.0 . .
C C22 0.2254(2) 0.7946(2) 0.22655(17) 0.0303(3) Uani d . . . 1.0 . .
H H22 0.1838 0.7383 0.1959 0.036 Uiso calc U . R 1.0 . .
C C23 0.21336(19) 0.76576(18) 0.36143(16) 0.0256(3) Uani d . . . 1.0 . .
H H23 0.1634 0.6896 0.4225 0.031 Uiso calc U . R 1.0 . .

loop_
_atom_site_aniso_label
_atom_site_aniso_U_11
_atom_site_aniso_U_22
_atom_site_aniso_U_33
_atom_site_aniso_U_12
_atom_site_aniso_U_13
_atom_site_aniso_U_23
S1 0.0275(6) 0.0430(6) 0.0204(5) -0.0029(4) -0.0069(4) -0.0115(5)
C1 0.0288(19) 0.0368(19) 0.0154(16) -0.0144(15) -0.0071(15) -0.0048(16)
S1A 0.0312(10) 0.0501(11) 0.0386(12) -0.0123(8) -0.0059(8) 0.0055(8)
C1A 0.035(2) 0.041(2) 0.032(3) -0.0075(18) -0.009(2) -0.007(2)
C2 0.0257(7) 0.0282(8) 0.0209(7) -0.0122(6) -0.0052(6) -0.0003(6)
C3 0.0146(6) 0.0191(6) 0.0168(6) -0.0030(5) -0.0041(5) -0.0034(5)
C4 0.0216(7) 0.0240(7) 0.0229(7) -0.0027(6) -0.0072(5) -0.0089(5)
C5 0.0172(6) 0.0146(6) 0.0156(6) -0.0051(5) -0.0036(5) -0.0031(4)
C6 0.0185(6) 0.0157(6) 0.0164(6) -0.0052(5) -0.0045(5) -0.0037(5)
C7 0.0186(6) 0.0219(7) 0.0188(6) -0.0054(5) -0.0042(5) -0.0049(5)
C8 0.0200(7) 0.0258(7) 0.0249(7) -0.0058(6) -0.0078(6) -0.0050(6)
C9 0.0271(7) 0.0269(7) 0.0234(7) -0.0064(6) -0.0126(6) -0.0041(6)
C10 0.0272(7) 0.0243(7) 0.0172(6) -0.0070(6) -0.0071(5) -0.0037(5)
C11 0.0215(7) 0.0178(6) 0.0173(6) -0.0060(5) -0.0048(5) -0.0033(5)
C12 0.0218(7) 0.0225(7) 0.0155(6) -0.0070(5) -0.0008(5) -0.0041(5)
C13 0.0183(6) 0.0204(6) 0.0190(6) -0.0048(5) -0.0020(5) -0.0046(5)
C14 0.0186(7) 0.0332(8) 0.0221(7) -0.0057(6) -0.0011(5) -0.0055(6)
C15 0.0173(7) 0.0300(8) 0.0260(7) -0.0048(6) -0.0059(6) -0.0052(6)
C16 0.0190(6) 0.0173(6) 0.0227(6) -0.0046(5) -0.0064(5) -0.0034(5)
C17 0.0169(6) 0.0162(6) 0.0181(6) -0.0047(5) -0.0038(5) -0.0044(5)
C18 0.0164(6) 0.0177(6) 0.0223(6) -0.0028(5) -0.0060(5) -0.0042(5)
C19 0.0209(7) 0.0186(6) 0.0258(7) -0.0063(5) -0.0071(6) -0.0033(5)
C20 0.0253(7) 0.0219(7) 0.0244(7) -0.0061(6) -0.0049(6) -0.0004(5)
C21 0.0277(8) 0.0335(8) 0.0216(7) -0.0056(7) -0.0077(6) -0.0057(6)
C22 0.0318(8) 0.0367(9) 0.0281(8) -0.0140(7) -0.0099(6) -0.0089(7)
C23 0.0250(7) 0.0265(7) 0.0266(7) -0.0122(6) -0.0060(6) -0.0043(6)

loop_
_atom_type_symbol
_atom_type_description
_atom_type_scat_dispersion_real
_atom_type_scat_dispersion_imag
_atom_type_scat_source
C C 0.0033 0.0016 'International Tables Vol C Tables 4.2.6.8 and 6.1.1.4'
H H 0.0000 0.0000 'International Tables Vol C Tables 4.2.6.8 and 6.1.1.4'
S S 0.1246 0.1234 'International Tables Vol C Tables 4.2.6.8 and 6.1.1.4'

loop_
_geom_angle_atom_site_label_1
_geom_angle_atom_site_label_2
_geom_angle_atom_site_label_3
_geom_angle
C4 S1 C1 100.8(3)
C2 C1 S1 98.9(7)
C2 S1A C1A 96.2(4)
C4 C1A S1A 105.9(8)
C3 C2 S1A 111.8(2)
C3 C2 C1 116.0(4)
C4 C3 C2 111.74(13)
C4 C3 C5 123.75(13)
C2 C3 C5 124.49(13)
C1A C4 C3 114.4(6)
C3 C4 S1 112.49(14)
C17 C5 C6 118.40(12)
C17 C5 C3 121.97(12)
C6 C5 C3 119.64(12)
C7 C6 C11 117.84(13)
C7 C6 C5 122.25(12)
C11 C6 C5 119.91(12)
C8 C7 C6 121.42(13)
C7 C8 C9 120.40(14)
C10 C9 C8 119.91(14)
C9 C10 C11 121.07(13)
C12 C11 C10 120.98(13)
C12 C11 C6 119.67(13)
C10 C11 C6 119.35(13)
C13 C12 C11 119.80(13)
C12 C13 C17 121.67(13)
C12 C13 C14 128.91(13)
C17 C13 C14 109.41(13)
C15 C14 C13 102.28(12)
C16 C15 C14 112.33(14)
C15 C16 C17 109.06(13)
C15 C16 C18 122.36(14)
C17 C16 C18 128.58(12)
C5 C17 C13 120.54(13)
C5 C17 C16 132.54(12)
C13 C17 C16 106.91(12)
C23 C18 C19 118.75(14)
C23 C18 C16 119.26(13)
C19 C18 C16 121.93(13)
C20 C19 C18 120.35(14)
C21 C20 C19 120.30(14)
C20 C21 C22 120.00(15)
C21 C22 C23 119.89(15)
C22 C23 C18 120.70(14)

loop_
_geom_bond_atom_site_label_1
_geom_bond_atom_site_label_2
_geom_bond_distance
S1 C4 1.6929(19)
S1 C1 1.741(11)
C1 C2 1.641(9)
S1A C2 1.579(5)
S1A C1A 1.753(15)
C1A C4 1.384(8)
C2 C3 1.404(2)
C3 C4 1.391(2)
C3 C5 1.4872(18)
C5 C17 1.3851(19)
C5 C6 1.4427(19)
C6 C7 1.4191(19)
C6 C11 1.4296(18)
C7 C8 1.371(2)
C8 C9 1.410(2)
C9 C10 1.368(2)
C10 C11 1.417(2)
C11 C12 1.417(2)
C12 C13 1.357(2)
C13 C17 1.4336(19)
C13 C14 1.506(2)
C14 C15 1.497(2)
C15 C16 1.348(2)
C16 C17 1.480(2)
C16 C18 1.483(2)
C18 C23 1.394(2)
C18 C19 1.3978(19)
C19 C20 1.389(2)
C20 C21 1.384(2)
C21 C22 1.384(2)
C22 C23 1.391(2)
